data_4317909
loop_
_publ_author_name
'Marinella Mazzanti'
'Rapha\"el Wietzke'
'Jacques P\'ecaut'
'Jean-Marc Latour'
'Pascale Maldivi'
'Michael Remy'

_publ_section_title
;
 Structural and Density Functional Studies of Uranium(III) and
 Lanthanum(III) Complexes with a Neutral Tripodal N-Donor Ligand
 Suggesting the Presence of a U-N Back-Bonding Interaction
;
_journal_name_full 'Inorganic Chemistry'
_journal_page_first 2389
_journal_page_last 2399
_journal_paper_doi 10.1021/ic010839v
_journal_volume 41
_journal_year 2002
_chemical_formula_sum 'C19 H21 I3 N9 U'
_chemical_formula_weight 994.18
_chemical_name_systematic
;
?
;
_space_group_IT_number 2
_symmetry_cell_setting triclinic
_symmetry_space_group_name_Hall '-P 1'
_symmetry_space_group_name_H-M 'P -1'
_atom_sites_solution_hydrogens geom
_atom_sites_solution_primary direct
_atom_sites_solution_secondary difmap
_audit_creation_method SHELXL-97
_cell_angle_alpha 111.41(3)
_cell_angle_beta 92.07(3)
_cell_angle_gamma 109.17(3)
_cell_formula_units_Z 2
_cell_length_a 9.950(2)
_cell_length_b 12.190(2)
_cell_length_c 14.440(3)
_cell_measurement_temperature 143(2)
_cell_volume 1515.7(7)
_computing_cell_refinement 'Bruker XSCANS'
_computing_data_collection 'Bruker XSCANS'
_computing_data_reduction 'Bruker SHELXTL'
_computing_molecular_graphics 'Bruker SHELXTL'
_computing_publication_material 'Bruker SHELXTL'
_computing_structure_refinement 'SHELXL-97 (Sheldrick, 1997)'
_computing_structure_solution 'SHELXS-97 (Sheldrick, 1990)'
_diffrn_ambient_temperature 143(2)
_diffrn_measured_fraction_theta_full 0.858
_diffrn_measured_fraction_theta_max 0.858
_diffrn_measurement_device_type 'Bruker P4'
_diffrn_measurement_method '\w scans'
_diffrn_radiation_monochromator graphite
_diffrn_radiation_source 'fine-focus sealed tube'
_diffrn_radiation_type MoK\a
_diffrn_radiation_wavelength 0.71073
_diffrn_reflns_av_R_equivalents 0.0392
_diffrn_reflns_av_sigmaI/netI 0.0543
_diffrn_reflns_limit_h_max 13
_diffrn_reflns_limit_h_min -13
_diffrn_reflns_limit_k_max 16
_diffrn_reflns_limit_k_min -16
_diffrn_reflns_limit_l_max 15
_diffrn_reflns_limit_l_min -19
_diffrn_reflns_number 9538
_diffrn_reflns_theta_full 28.65
_diffrn_reflns_theta_max 28.65
_diffrn_reflns_theta_min 1.93
_exptl_absorpt_coefficient_mu 8.431
_exptl_absorpt_correction_type none
_exptl_crystal_colour dark_green
_exptl_crystal_density_diffrn 2.178
_exptl_crystal_density_method 'not measured'
_exptl_crystal_F_000 898
_exptl_crystal_size_max 0.2
_exptl_crystal_size_mid 0.25
_exptl_crystal_size_min 0.4
_refine_diff_density_max 3.084
_refine_diff_density_min -4.701
_refine_diff_density_rms 0.450
_refine_ls_extinction_method none
_refine_ls_goodness_of_fit_ref 1.024
_refine_ls_hydrogen_treatment mixed
_refine_ls_matrix_type full
_refine_ls_number_parameters 289
_refine_ls_number_reflns 6711
_refine_ls_number_restraints 0
_refine_ls_restrained_S_all 1.024
_refine_ls_R_factor_all 0.0743
_refine_ls_R_factor_gt 0.0572
_refine_ls_shift/su_max 0.000
_refine_ls_shift/su_mean 0.000
_refine_ls_structure_factor_coef Fsqd
_refine_ls_weighting_details 'calc w=1/[\s^2^(Fo^2^)+(0.1086P)^2^+0.0000P] where P=(Fo^2^+2Fc^2^)/3'
_refine_ls_weighting_scheme calc
_refine_ls_wR_factor_gt 0.1469
_refine_ls_wR_factor_ref 0.1560
_reflns_number_gt 5294
_reflns_number_total 6711
_reflns_threshold_expression >2sigma(I)
_cod_data_source_file ic010839v_2.cif
_cod_data_source_block complex2
_cod_depositor_comments
;
The following automatic conversions were performed:

'_symmetry_cell_setting' value 'Triclinic' changed to 'triclinic'
according to the built-in table from CIF Core dictionary named
'cif_core.dic' version 2.4.1 from 2010-06-29.

Automatic conversion script
Id: cif_fix_values 1646 2011-03-28 12:23:43Z adriana 
;
_cod_original_cell_volume 1515.7(5)
_cod_database_code 4317909

loop_
_symmetry_equiv_pos_as_xyz
'x, y, z'
'-x, -y, -z'

loop_
_atom_site_label
_atom_site_type_symbol
_atom_site_fract_x
_atom_site_fract_y
_atom_site_fract_z
_atom_site_U_iso_or_equiv
_atom_site_adp_type
_atom_site_occupancy
_atom_site_symmetry_multiplicity
_atom_site_calc_flag
_atom_site_refinement_flags
_atom_site_disorder_assembly
_atom_site_disorder_group
U U 0.34536(3) 0.11666(3) -0.22252(3) 0.01918(12) Uani 1 1 d . . .
I1 I 0.41836(7) 0.24947(6) 0.02203(5) 0.02609(17) Uani 1 1 d . . .
I2 I 0.32649(7) 0.18402(8) -0.42042(5) 0.03338(19) Uani 1 1 d . . .
I3 I 0.60062(7) 0.01582(8) -0.22315(6) 0.03329(19) Uani 1 1 d . . .
N1 N 0.2141(8) -0.0569(8) -0.1454(6) 0.0233(17) Uani 1 1 d . . .
N2 N 0.2387(8) -0.1000(8) -0.3887(6) 0.0249(18) Uani 1 1 d . . .
N3 N 0.2019(9) 0.2749(8) -0.1785(7) 0.0263(18) Uani 1 1 d . . .
N4 N 0.0519(8) 0.0058(7) -0.2685(6) 0.0209(16) Uani 1 1 d . . .
N5 N 0.0643(10) -0.2065(8) -0.0433(7) 0.0290(19) Uani 1 1 d . . .
N6 N 0.1252(11) -0.2770(10) -0.5923(7) 0.039(2) Uani 1 1 d . . .
N7 N 0.0241(12) 0.4220(10) -0.1213(8) 0.042(2) Uani 1 1 d . . .
C1 C 0.0020(10) -0.0021(10) -0.1732(8) 0.025(2) Uani 1 1 d . . .
H1A H -0.1019 -0.0463 -0.1868 0.030 Uiso 1 1 calc R . .
H1B H 0.0243 0.0827 -0.1223 0.030 Uiso 1 1 calc R . .
C2 C 0.0752(10) -0.0715(9) -0.1334(8) 0.0221(19) Uani 1 1 d . . .
C3 C -0.0013(11) -0.1493(10) -0.0835(8) 0.028(2) Uani 1 1 d . . .
H3 H -0.0975 -0.1604 -0.0789 0.033 Uiso 1 1 calc R . .
C4 C 0.2044(11) -0.1869(10) -0.0523(8) 0.029(2) Uani 1 1 d . . .
H4 H 0.2538 -0.2224 -0.0230 0.035 Uiso 1 1 calc R . .
C5 C 0.2779(11) -0.1139(9) -0.1050(8) 0.027(2) Uani 1 1 d . . .
H5 H 0.3730 -0.1055 -0.1116 0.033 Uiso 1 1 calc R . .
C6 C -0.0072(10) -0.1266(9) -0.3508(7) 0.025(2) Uani 1 1 d . . .
H6A H -0.0982 -0.1390 -0.3875 0.030 Uiso 1 1 calc R . .
H6B H -0.0272 -0.1870 -0.3194 0.030 Uiso 1 1 calc R . .
C7 C 0.0931(10) -0.1553(9) -0.4260(7) 0.0216(19) Uani 1 1 d . . .
C8 C 0.0387(12) -0.2426(10) -0.5250(8) 0.030(2) Uani 1 1 d . . .
H8 H -0.0610 -0.2793 -0.5464 0.036 Uiso 1 1 calc R . .
C9 C 0.2655(12) -0.2247(13) -0.5580(10) 0.044(3) Uani 1 1 d . . .
H9 H 0.3280 -0.2459 -0.6016 0.053 Uiso 1 1 calc R . .
C10 C 0.3238(12) -0.1374(12) -0.4571(8) 0.036(3) Uani 1 1 d . . .
H10 H 0.4235 -0.1041 -0.4362 0.043 Uiso 1 1 calc R . .
C11 C -0.0050(10) 0.0910(10) -0.2986(8) 0.025(2) Uani 1 1 d . . .
H11A H -0.1095 0.0599 -0.3058 0.030 Uiso 1 1 calc R . .
H11B H 0.0197 0.0886 -0.3635 0.030 Uiso 1 1 calc R . .
C12 C 0.0585(11) 0.2281(9) -0.2198(7) 0.022(2) Uani 1 1 d . . .
C13 C -0.0286(12) 0.3004(11) -0.1887(9) 0.032(2) Uani 1 1 d . . .
H13 H -0.1268 0.2628 -0.2158 0.038 Uiso 1 1 calc R . .
C14 C 0.1688(14) 0.4717(12) -0.0825(10) 0.042(3) Uani 1 1 d . . .
H14 H 0.2112 0.5560 -0.0375 0.050 Uiso 1 1 calc R . .
C15 C 0.2545(13) 0.3965(10) -0.1098(9) 0.035(3) Uani 1 1 d . . .
H15 H 0.3513 0.4321 -0.0794 0.043 Uiso 1 1 calc R . .
N11 N 0.5611(11) 0.3280(10) -0.1857(7) 0.039(2) Uani 1 1 d . . .
C21 C 0.6590(12) 0.4173(10) -0.1846(9) 0.033(2) Uani 1 1 d . . .
C22 C 0.7799(14) 0.5250(13) -0.1901(12) 0.051(4) Uani 1 1 d . . .
N12 N -0.078(3) -0.621(2) -0.674(2) 0.066(8) Uani 0.50 1 d P . .
C23 C -0.172(4) -0.603(3) -0.677(3) 0.066(10) Uani 0.50 1 d P . .
C24 C -0.296(5) -0.576(4) -0.692(3) 0.108(17) Uani 0.50 1 d P . .
H24A H -0.3583 -0.5927 -0.6457 0.163 Uiso 0.50 1 calc PR . .
H24B H -0.3472 -0.6274 -0.7602 0.163 Uiso 0.50 1 calc PR . .
H24C H -0.2678 -0.4879 -0.6810 0.163 Uiso 0.50 1 calc PR . .

loop_
_atom_site_aniso_label
_atom_site_aniso_U_11
_atom_site_aniso_U_22
_atom_site_aniso_U_33
_atom_site_aniso_U_23
_atom_site_aniso_U_13
_atom_site_aniso_U_12
U 0.01167(18) 0.0230(2) 0.02007(19) 0.00619(14) 0.00174(12) 0.00571(14)
I1 0.0221(3) 0.0279(4) 0.0226(3) 0.0050(3) 0.0009(2) 0.0083(3)
I2 0.0235(3) 0.0548(5) 0.0314(4) 0.0251(4) 0.0083(3) 0.0169(3)
I3 0.0168(3) 0.0500(5) 0.0346(4) 0.0142(3) 0.0055(3) 0.0170(3)
N1 0.016(4) 0.020(4) 0.029(4) 0.009(4) 0.000(3) 0.000(3)
N2 0.015(4) 0.030(5) 0.022(4) 0.001(4) 0.005(3) 0.008(4)
N3 0.023(4) 0.027(5) 0.030(5) 0.012(4) 0.001(4) 0.009(4)
N4 0.022(4) 0.021(4) 0.018(4) 0.005(3) 0.004(3) 0.010(3)
N5 0.032(5) 0.024(4) 0.033(5) 0.016(4) 0.001(4) 0.009(4)
N6 0.037(5) 0.047(6) 0.018(4) -0.004(4) 0.001(4) 0.016(5)
N7 0.045(6) 0.041(6) 0.041(6) 0.008(5) 0.006(5) 0.028(5)
C1 0.019(5) 0.038(6) 0.026(5) 0.018(5) 0.009(4) 0.014(4)
C2 0.018(5) 0.022(5) 0.025(5) 0.007(4) 0.008(4) 0.009(4)
C3 0.019(5) 0.026(5) 0.033(6) 0.009(5) 0.007(4) 0.005(4)
C4 0.025(5) 0.029(6) 0.028(5) 0.008(5) -0.001(4) 0.011(5)
C5 0.017(5) 0.020(5) 0.042(6) 0.011(5) 0.001(4) 0.005(4)
C6 0.012(4) 0.026(5) 0.022(5) 0.001(4) -0.005(4) 0.000(4)
C7 0.020(5) 0.027(5) 0.024(5) 0.011(4) 0.003(4) 0.017(4)
C8 0.028(5) 0.036(6) 0.020(5) 0.002(4) 0.002(4) 0.016(5)
C9 0.022(6) 0.054(8) 0.041(7) 0.000(6) 0.007(5) 0.018(6)
C10 0.019(5) 0.056(8) 0.030(6) 0.012(5) 0.010(4) 0.017(5)
C11 0.016(5) 0.034(6) 0.024(5) 0.007(4) 0.005(4) 0.014(4)
C12 0.027(5) 0.025(5) 0.017(5) 0.009(4) 0.008(4) 0.011(4)
C13 0.028(6) 0.035(6) 0.036(6) 0.016(5) 0.005(5) 0.016(5)
C14 0.047(7) 0.033(6) 0.048(7) 0.008(6) 0.006(6) 0.027(6)
C15 0.040(6) 0.026(6) 0.035(6) 0.004(5) -0.008(5) 0.015(5)
N11 0.041(6) 0.043(6) 0.030(5) 0.011(5) 0.002(4) 0.015(5)
C21 0.030(6) 0.026(6) 0.034(6) 0.006(5) -0.002(5) 0.005(5)
C22 0.035(7) 0.040(7) 0.076(10) 0.019(7) 0.016(7) 0.015(6)
N12 0.08(2) 0.034(14) 0.046(14) 0.017(11) -0.013(15) -0.026(14)
C23 0.08(2) 0.027(15) 0.08(2) 0.006(14) -0.01(2) 0.018(17)
C24 0.14(4) 0.07(3) 0.09(3) -0.02(2) -0.04(3) 0.05(3)

loop_
_atom_type_symbol
_atom_type_description
_atom_type_scat_dispersion_real
_atom_type_scat_dispersion_imag
_atom_type_scat_source
C C 0.0033 0.0016 'International Tables Vol C Tables 4.2.6.8 and 6.1.1.4'
H H 0.0000 0.0000 'International Tables Vol C Tables 4.2.6.8 and 6.1.1.4'
N N 0.0061 0.0033 'International Tables Vol C Tables 4.2.6.8 and 6.1.1.4'
I I -0.4742 1.8119 'International Tables Vol C Tables 4.2.6.8 and 6.1.1.4'
U U -9.6767 9.6646 'International Tables Vol C Tables 4.2.6.8 and 6.1.1.4'

loop_
_geom_angle_atom_site_label_1
_geom_angle_atom_site_label_2
_geom_angle_atom_site_label_3
_geom_angle
_geom_angle_site_symmetry_1
_geom_angle_site_symmetry_3
_geom_angle_publ_flag
N11 U N3 81.0(3) . . ?
N11 U N2 131.2(3) . . ?
N3 U N2 118.9(3) . . ?
N11 U N4 143.2(3) . . ?
N3 U N4 64.1(2) . . ?
N2 U N4 64.4(2) . . ?
N11 U N1 144.1(3) . . ?
N3 U N1 104.9(2) . . ?
N2 U N1 77.5(3) . . ?
N4 U N1 62.3(2) . . ?
N11 U I3 81.6(2) . . ?
N3 U I3 160.23(18) . . ?
N2 U I3 79.96(18) . . ?
N4 U I3 134.60(17) . . ?
N1 U I3 84.00(17) . . ?
N11 U I1 76.8(2) . . ?
N3 U I1 77.09(19) . . ?
N2 U I1 147.18(19) . . ?
N4 U I1 104.81(17) . . ?
N1 U I1 70.39(18) . . ?
I3 U I1 89.82(4) . . ?
N11 U I2 72.7(2) . . ?
N3 U I2 75.27(18) . . ?
N2 U I2 71.01(19) . . ?
N4 U I2 86.63(17) . . ?
N1 U I2 143.15(17) . . ?
I3 U I2 108.28(3) . . ?
I1 U I2 141.44(3) . . ?
C5 N1 C2 117.0(8) . . ?
C5 N1 U 126.5(6) . . ?
C2 N1 U 115.7(6) . . ?
C7 N2 C10 114.6(9) . . ?
C7 N2 U 120.4(6) . . ?
C10 N2 U 121.7(7) . . ?
C15 N3 C12 115.6(9) . . ?
C15 N3 U 125.5(7) . . ?
C12 N3 U 118.6(6) . . ?
C1 N4 C11 110.2(7) . . ?
C1 N4 C6 107.7(7) . . ?
C11 N4 C6 109.6(7) . . ?
C1 N4 U 106.2(5) . . ?
C11 N4 U 107.8(5) . . ?
C6 N4 U 115.3(5) . . ?
C3 N5 C4 116.9(9) . . ?
C9 N6 C8 116.4(10) . . ?
C13 N7 C14 116.1(10) . . ?
N4 C1 C2 110.9(8) . . ?
N1 C2 C3 121.4(9) . . ?
N1 C2 C1 118.4(8) . . ?
C3 C2 C1 120.2(8) . . ?
N5 C3 C2 121.0(9) . . ?
N5 C4 C5 121.9(9) . . ?
N1 C5 C4 121.7(9) . . ?
N4 C6 C7 114.6(8) . . ?
N2 C7 C8 121.7(9) . . ?
N2 C7 C6 116.8(8) . . ?
C8 C7 C6 121.3(9) . . ?
N6 C8 C7 122.8(10) . . ?
N6 C9 C10 122.0(10) . . ?
N2 C10 C9 122.5(10) . . ?
N4 C11 C12 111.4(8) . . ?
N3 C12 C13 121.6(9) . . ?
N3 C12 C11 117.2(8) . . ?
C13 C12 C11 121.2(9) . . ?
N7 C13 C12 122.8(10) . . ?
N7 C14 C15 120.9(11) . . ?
N3 C15 C14 122.9(11) . . ?
C21 N11 U 169.9(9) . . ?
N11 C21 C22 176.5(13) . . ?
N12 C23 C24 172(5) . . ?

loop_
_geom_bond_atom_site_label_1
_geom_bond_atom_site_label_2
_geom_bond_distance
_geom_bond_site_symmetry_2
_geom_bond_publ_flag
U N11 2.610(10) . ?
U N3 2.672(8) . ?
U N2 2.685(8) . ?
U N4 2.721(8) . ?
U N1 2.726(8) . ?
U I3 3.1632(10) . ?
U I1 3.2383(14) . ?
U I2 3.2637(10) . ?
N1 C5 1.336(13) . ?
N1 C2 1.360(12) . ?
N2 C7 1.372(12) . ?
N2 C10 1.373(13) . ?
N3 C15 1.355(14) . ?
N3 C12 1.368(13) . ?
N4 C1 1.504(12) . ?
N4 C11 1.511(12) . ?
N4 C6 1.513(12) . ?
N5 C3 1.347(14) . ?
N5 C4 1.355(13) . ?
N6 C9 1.317(15) . ?
N6 C8 1.364(14) . ?
N7 C13 1.349(15) . ?
N7 C14 1.369(16) . ?
C1 C2 1.518(13) . ?
C2 C3 1.437(13) . ?
C4 C5 1.421(14) . ?
C6 C7 1.525(13) . ?
C7 C8 1.387(14) . ?
C9 C10 1.412(17) . ?
C11 C12 1.534(14) . ?
C12 C13 1.403(14) . ?
C14 C15 1.412(16) . ?
N11 C21 1.193(14) . ?
C21 C22 1.491(16) . ?
N12 C23 1.03(4) . ?
C23 C24 1.41(5) . ?
